data_7245402
loop_
_publ_author_name
'Mao, Zhenjun'
'Zeng, Hao'

_publ_section_title
;
 Gold-catalyzed synthesis of oxazoles from alkynyl triazenes and
 dioxazoles
;
_journal_issue 38
_journal_name_full 'RSC Advances'
_journal_page_first 24857
_journal_page_last 24860
_journal_paper_doi 10.1039/D2RA04559A
_journal_volume 12
_journal_year 2022
_chemical_formula_moiety 'C21 H24 N4 O'
_chemical_formula_sum 'C21 H24 N4 O'
_chemical_formula_weight 348.44
_space_group_crystal_system monoclinic
_space_group_IT_number 14
_space_group_name_Hall '-P 2ybc'
_space_group_name_H-M_alt 'P 1 21/c 1'
_atom_sites_solution_hydrogens geom
_atom_sites_solution_primary dual
_audit_creation_date 2022-06-01
_audit_creation_method
;
Olex2 1.2
(compiled 2018.05.29 svn.r3508 for OlexSys, GUI svn.r5506)
;
_audit_update_record
;
2022-06-25 deposited with the CCDC.	2022-08-25 downloaded from the CCDC.
;
_cell_angle_alpha 90
_cell_angle_beta 102.6880(10)
_cell_angle_gamma 90
_cell_formula_units_Z 4
_cell_length_a 20.6474(5)
_cell_length_b 8.3478(2)
_cell_length_c 11.4696(3)
_cell_measurement_reflns_used 9971
_cell_measurement_temperature 169(2)
_cell_measurement_theta_max 27.10
_cell_measurement_theta_min 2.64
_cell_volume 1928.63(8)
_computing_cell_refinement 'SAINT V8.40B (Bruker Nano, Inc., 2019)'
_computing_data_collection 'Bruker Instrument Service vV6.2.14'
_computing_data_reduction 'SAINT V8.40B (Bruker Nano, Inc., 2019)'
_computing_molecular_graphics 'Olex2 (Dolomanov et al., 2009)'
_computing_publication_material 'Olex2 (Dolomanov et al., 2009)'
_computing_structure_refinement 'ShelXL (Sheldrick, 2015)'
_computing_structure_solution 'ShelXT (Sheldrick, 2015)'
_diffrn_ambient_temperature 169.0
_diffrn_measured_fraction_theta_full 0.999
_diffrn_measured_fraction_theta_max 0.999
_diffrn_measurement_device_type 'zju Bruker D8 Venture'
_diffrn_measurement_method '\f and \w scans'
_diffrn_radiation_type MoK\a
_diffrn_radiation_wavelength 0.71073
_diffrn_reflns_av_R_equivalents 0.0316
_diffrn_reflns_av_unetI/netI 0.0201
_diffrn_reflns_Laue_measured_fraction_full 0.999
_diffrn_reflns_Laue_measured_fraction_max 0.999
_diffrn_reflns_limit_h_max 26
_diffrn_reflns_limit_h_min -26
_diffrn_reflns_limit_k_max 10
_diffrn_reflns_limit_k_min -10
_diffrn_reflns_limit_l_max 14
_diffrn_reflns_limit_l_min -14
_diffrn_reflns_number 26386
_diffrn_reflns_point_group_measured_fraction_full 0.999
_diffrn_reflns_point_group_measured_fraction_max 0.999
_diffrn_reflns_theta_full 25.242
_diffrn_reflns_theta_max 27.119
_diffrn_reflns_theta_min 2.641
_diffrn_standards_number 0
_exptl_absorpt_coefficient_mu 0.076
_exptl_absorpt_correction_T_max 0.7455
_exptl_absorpt_correction_T_min 0.7096
_exptl_absorpt_correction_type multi-scan
_exptl_absorpt_process_details
;
SADABS-2016/2 (Bruker,2016/2) was used for absorption correction.
wR2(int) was 0.1095 before and 0.0540 after correction.
The Ratio of minimum to maximum transmission is 0.9518.
The \l/2 correction factor is Not present.
;
_exptl_crystal_colour colourless
_exptl_crystal_colour_primary yellow
_exptl_crystal_density_diffrn 1.200
_exptl_crystal_description block
_exptl_crystal_F_000 744
_exptl_crystal_size_max 0.45
_exptl_crystal_size_mid 0.37
_exptl_crystal_size_min 0.23
_refine_diff_density_max 0.193
_refine_diff_density_min -0.167
_refine_diff_density_rms 0.036
_refine_ls_extinction_method none
_refine_ls_goodness_of_fit_ref 1.025
_refine_ls_hydrogen_treatment constr
_refine_ls_matrix_type full
_refine_ls_number_parameters 239
_refine_ls_number_reflns 4258
_refine_ls_number_restraints 0
_refine_ls_restrained_S_all 1.025
_refine_ls_R_factor_all 0.0462
_refine_ls_R_factor_gt 0.0400
_refine_ls_shift/su_max 0.001
_refine_ls_shift/su_mean 0.000
_refine_ls_structure_factor_coef Fsqd
_refine_ls_weighting_details 'w=1/[\s^2^(Fo^2^)+(0.0445P)^2^+0.5488P] where P=(Fo^2^+2Fc^2^)/3'
_refine_ls_weighting_scheme calc
_refine_ls_wR_factor_gt 0.0967
_refine_ls_wR_factor_ref 0.1014
_reflns_Friedel_coverage 0.000
_reflns_number_gt 3708
_reflns_number_total 4258
_reflns_threshold_expression 'I > 2\s(I)'
_cod_data_source_file d2ra04559a2.cif
_cod_data_source_block mo_220531_mzj_3_1
_cod_database_code 7245402
_shelx_shelxl_version_number 2018/3
_shelx_space_group_comment
;
The symmetry employed for this shelxl refinement is uniquely defined
by the following loop, which should always be used as a source of
symmetry information in preference to the above space-group names.
They are only intended as comments.
;
_shelx_estimated_absorpt_t_max 0.983
_shelx_estimated_absorpt_t_min 0.967
_olex2_refinement_description
;
1. Fixed Uiso
 At 1.2 times of:
  All C(H) groups
 At 1.5 times of:
  All C(H,H,H) groups
2.a Ternary CH refined with riding coordinates:
 C16(H16), C19(H19)
2.b Aromatic/amide H refined with riding coordinates:
 C9(H9), C11(H11), C8(H8), C5(H5), C12(H12), C7(H7), C6(H6), C15(H15),
 C13(H13), C14(H14)
2.c Idealised Me refined as rotating group:
 C17(H17a,H17b,H17c), C18(H18a,H18b,H18c), C20(H20a,H20b,H20c), C21(H21a,H21b,
 H21c)
;
_olex2_submission_special_instructions 'No special instructions were received'

loop_
_space_group_symop_operation_xyz
'x, y, z'
'-x, y+1/2, -z+1/2'
'-x, -y, -z'
'x, -y-1/2, z-1/2'

loop_
_atom_site_label
_atom_site_type_symbol
_atom_site_fract_x
_atom_site_fract_y
_atom_site_fract_z
_atom_site_U_iso_or_equiv
_atom_site_adp_type
_atom_site_occupancy
_atom_site_site_symmetry_order
_atom_site_calc_flag
_atom_site_refinement_flags_posn
_atom_site_refinement_flags_adp
_atom_site_refinement_flags_occupancy
_atom_site_disorder_assembly
_atom_site_disorder_group
O1 O 0.73133(4) 0.23231(9) 0.54811(7) 0.02809(18) Uani 1 1 d . . . . .
N2 N 0.77826(5) 0.53613(11) 0.76806(8) 0.0291(2) Uani 1 1 d . . . . .
N3 N 0.73837(5) 0.64607(11) 0.78578(8) 0.0281(2) Uani 1 1 d . . . . .
N1 N 0.67861(5) 0.40983(11) 0.64022(8) 0.0284(2) Uani 1 1 d . . . . .
N4 N 0.76450(5) 0.76132(11) 0.85963(8) 0.0310(2) Uani 1 1 d . . . . .
C3 C 0.74672(5) 0.42379(12) 0.68435(9) 0.0262(2) Uani 1 1 d . . . . .
C1 C 0.67232(5) 0.29625(13) 0.56121(9) 0.0273(2) Uani 1 1 d . . . . .
C4 C 0.61184(5) 0.23186(13) 0.48584(10) 0.0297(2) Uani 1 1 d . . . . .
C2 C 0.77937(5) 0.31464(13) 0.62886(9) 0.0271(2) Uani 1 1 d . . . . .
C10 C 0.84810(5) 0.27280(13) 0.63348(10) 0.0291(2) Uani 1 1 d . . . . .
C9 C 0.61468(6) 0.12083(14) 0.39670(11) 0.0354(3) Uani 1 1 d . . . . .
H9 H 0.656468 0.085721 0.384573 0.042 Uiso 1 1 calc R . . . .
C16 C 0.71709(6) 0.88682(13) 0.87625(10) 0.0325(2) Uani 1 1 d . . . . .
H16 H 0.740852 0.961062 0.939861 0.039 Uiso 1 1 calc R . . . .
C11 C 0.86516(6) 0.17034(16) 0.54911(11) 0.0390(3) Uani 1 1 d . . . . .
H11 H 0.831406 0.127174 0.487196 0.047 Uiso 1 1 calc R . . . .
C8 C 0.55680(7) 0.06154(16) 0.32580(12) 0.0438(3) Uani 1 1 d . . . . .
H8 H 0.558888 -0.014117 0.264857 0.053 Uiso 1 1 calc R . . . .
C5 C 0.55012(6) 0.28460(17) 0.50202(12) 0.0435(3) Uani 1 1 d . . . . .
H5 H 0.547686 0.361501 0.561964 0.052 Uiso 1 1 calc R . . . .
C12 C 0.93082(7) 0.13101(18) 0.55479(13) 0.0482(3) Uani 1 1 d . . . . .
H12 H 0.941677 0.060303 0.497045 0.058 Uiso 1 1 calc R . . . .
C17 C 0.65892(6) 0.81494(16) 0.91975(12) 0.0414(3) Uani 1 1 d . . . . .
H17A H 0.634248 0.742348 0.858691 0.062 Uiso 1 1 calc GR . . . .
H17B H 0.629478 0.900946 0.934739 0.062 Uiso 1 1 calc GR . . . .
H17C H 0.675556 0.755227 0.993841 0.062 Uiso 1 1 calc GR . . . .
C19 C 0.83540(6) 0.77267(17) 0.91815(12) 0.0431(3) Uani 1 1 d . . . . .
H19 H 0.858718 0.679857 0.890474 0.052 Uiso 1 1 calc R . . . .
C7 C 0.49587(7) 0.11186(18) 0.34317(13) 0.0493(3) Uani 1 1 d . . . . .
H7 H 0.456163 0.069299 0.295255 0.059 Uiso 1 1 calc R . . . .
C6 C 0.49272(7) 0.2241(2) 0.43025(14) 0.0528(4) Uani 1 1 d . . . . .
H6 H 0.450737 0.259977 0.440868 0.063 Uiso 1 1 calc R . . . .
C15 C 0.89879(7) 0.33572(19) 0.72127(14) 0.0523(4) Uani 1 1 d . . . . .
H15 H 0.888479 0.406907 0.779226 0.063 Uiso 1 1 calc R . . . .
C13 C 0.98053(7) 0.19290(18) 0.64288(15) 0.0516(4) Uani 1 1 d . . . . .
H13 H 1.025552 0.164911 0.646792 0.062 Uiso 1 1 calc R . . . .
C18 C 0.69439(7) 0.98444(17) 0.76301(12) 0.0473(3) Uani 1 1 d . . . . .
H18A H 0.733133 1.030657 0.739102 0.071 Uiso 1 1 calc GR . . . .
H18B H 0.665007 1.070703 0.777768 0.071 Uiso 1 1 calc GR . . . .
H18C H 0.670374 0.914985 0.699053 0.071 Uiso 1 1 calc GR . . . .
C14 C 0.96416(7) 0.2958(2) 0.72516(17) 0.0651(5) Uani 1 1 d . . . . .
H14 H 0.998310 0.340225 0.785752 0.078 Uiso 1 1 calc R . . . .
C20 C 0.84400(9) 0.7585(2) 1.05262(14) 0.0647(5) Uani 1 1 d . . . . .
H20A H 0.823740 0.851422 1.082798 0.097 Uiso 1 1 calc GR . . . .
H20B H 0.891417 0.754555 1.090300 0.097 Uiso 1 1 calc GR . . . .
H20C H 0.822406 0.660305 1.071583 0.097 Uiso 1 1 calc GR . . . .
C21 C 0.86577(8) 0.9253(2) 0.88153(17) 0.0648(5) Uani 1 1 d . . . . .
H21A H 0.860438 0.927027 0.794503 0.097 Uiso 1 1 calc GR . . . .
H21B H 0.913113 0.928817 0.919775 0.097 Uiso 1 1 calc GR . . . .
H21C H 0.843355 1.018382 0.906690 0.097 Uiso 1 1 calc GR . . . .

loop_
_atom_site_aniso_label
_atom_site_aniso_U_11
_atom_site_aniso_U_22
_atom_site_aniso_U_33
_atom_site_aniso_U_23
_atom_site_aniso_U_13
_atom_site_aniso_U_12
O1 0.0280(4) 0.0262(4) 0.0302(4) -0.0039(3) 0.0066(3) 0.0005(3)
N2 0.0334(5) 0.0267(4) 0.0281(4) -0.0039(4) 0.0085(4) 0.0002(4)
N3 0.0339(5) 0.0250(4) 0.0268(4) -0.0018(4) 0.0098(4) -0.0010(4)
N1 0.0302(5) 0.0269(4) 0.0292(4) -0.0004(4) 0.0090(4) -0.0001(4)
N4 0.0308(5) 0.0284(5) 0.0335(5) -0.0083(4) 0.0062(4) -0.0004(4)
C3 0.0297(5) 0.0239(5) 0.0257(5) 0.0011(4) 0.0079(4) -0.0005(4)
C1 0.0292(5) 0.0250(5) 0.0292(5) 0.0020(4) 0.0098(4) 0.0019(4)
C4 0.0299(5) 0.0279(5) 0.0309(5) 0.0025(4) 0.0061(4) -0.0005(4)
C2 0.0296(5) 0.0250(5) 0.0262(5) -0.0003(4) 0.0052(4) -0.0016(4)
C10 0.0302(5) 0.0249(5) 0.0318(5) 0.0009(4) 0.0064(4) 0.0010(4)
C9 0.0334(6) 0.0340(6) 0.0373(6) -0.0030(5) 0.0045(5) 0.0028(5)
C16 0.0344(6) 0.0266(5) 0.0365(6) -0.0069(4) 0.0080(5) 0.0010(4)
C11 0.0344(6) 0.0410(7) 0.0405(6) -0.0094(5) 0.0060(5) 0.0037(5)
C8 0.0433(7) 0.0405(7) 0.0421(7) -0.0063(6) -0.0025(5) 0.0011(6)
C5 0.0333(6) 0.0508(8) 0.0472(7) -0.0092(6) 0.0109(5) 0.0011(6)
C12 0.0402(7) 0.0510(8) 0.0546(8) -0.0137(6) 0.0133(6) 0.0085(6)
C17 0.0401(7) 0.0371(6) 0.0503(7) -0.0063(6) 0.0174(6) -0.0002(5)
C19 0.0307(6) 0.0465(7) 0.0496(7) -0.0215(6) 0.0037(5) 0.0039(5)
C7 0.0350(7) 0.0541(8) 0.0516(8) -0.0020(7) -0.0062(6) -0.0047(6)
C6 0.0294(6) 0.0671(10) 0.0607(9) -0.0077(8) 0.0074(6) 0.0014(6)
C15 0.0360(7) 0.0602(9) 0.0563(8) -0.0280(7) 0.0007(6) 0.0076(6)
C13 0.0298(6) 0.0502(8) 0.0748(10) -0.0119(7) 0.0114(6) 0.0057(6)
C18 0.0545(8) 0.0374(7) 0.0492(8) 0.0058(6) 0.0098(6) 0.0060(6)
C14 0.0318(7) 0.0724(11) 0.0827(11) -0.0362(9) -0.0060(7) 0.0057(7)
C20 0.0625(10) 0.0715(11) 0.0485(8) -0.0145(8) -0.0125(7) 0.0249(8)
C21 0.0470(8) 0.0656(10) 0.0857(12) -0.0303(9) 0.0232(8) -0.0210(8)

loop_
_atom_type_symbol
_atom_type_description
_atom_type_scat_dispersion_real
_atom_type_scat_dispersion_imag
_atom_type_scat_source
C C 0.0033 0.0016 'International Tables Vol C Tables 4.2.6.8 and 6.1.1.4'
H H 0.0000 0.0000 'International Tables Vol C Tables 4.2.6.8 and 6.1.1.4'
N N 0.0061 0.0033 'International Tables Vol C Tables 4.2.6.8 and 6.1.1.4'
O O 0.0106 0.0060 'International Tables Vol C Tables 4.2.6.8 and 6.1.1.4'

loop_
_geom_angle_atom_site_label_1
_geom_angle_atom_site_label_2
_geom_angle_atom_site_label_3
_geom_angle
_geom_angle_site_symmetry_1
_geom_angle_site_symmetry_3
_geom_angle_publ_flag
C1 O1 C2 104.93(8) . . ?
N3 N2 C3 111.82(9) . . ?
N2 N3 N4 116.07(9) . . ?
C1 N1 C3 104.67(9) . . ?
N3 N4 C16 114.36(9) . . ?
N3 N4 C19 124.46(9) . . ?
C19 N4 C16 121.12(9) . . ?
N1 C3 N2 126.01(9) . . ?
C2 C3 N2 124.26(10) . . ?
C2 C3 N1 109.66(9) . . ?
O1 C1 C4 117.32(9) . . ?
N1 C1 O1 114.00(9) . . ?
N1 C1 C4 128.68(10) . . ?
C9 C4 C1 120.88(10) . . ?
C9 C4 C5 119.61(11) . . ?
C5 C4 C1 119.50(11) . . ?
O1 C2 C10 117.19(9) . . ?
C3 C2 O1 106.74(9) . . ?
C3 C2 C10 136.05(10) . . ?
C11 C10 C2 121.11(10) . . ?
C15 C10 C2 120.77(10) . . ?
C15 C10 C11 118.11(11) . . ?
C4 C9 H9 120.0 . . ?
C8 C9 C4 120.07(11) . . ?
C8 C9 H9 120.0 . . ?
N4 C16 H16 107.5 . . ?
N4 C16 C17 110.89(10) . . ?
N4 C16 C18 111.09(10) . . ?
C17 C16 H16 107.5 . . ?
C18 C16 H16 107.5 . . ?
C18 C16 C17 112.01(11) . . ?
C10 C11 H11 119.7 . . ?
C12 C11 C10 120.53(12) . . ?
C12 C11 H11 119.7 . . ?
C9 C8 H8 119.9 . . ?
C9 C8 C7 120.24(12) . . ?
C7 C8 H8 119.9 . . ?
C4 C5 H5 120.2 . . ?
C6 C5 C4 119.55(13) . . ?
C6 C5 H5 120.2 . . ?
C11 C12 H12 119.6 . . ?
C13 C12 C11 120.80(13) . . ?
C13 C12 H12 119.6 . . ?
C16 C17 H17A 109.5 . . ?
C16 C17 H17B 109.5 . . ?
C16 C17 H17C 109.5 . . ?
H17A C17 H17B 109.5 . . ?
H17A C17 H17C 109.5 . . ?
H17B C17 H17C 109.5 . . ?
N4 C19 H19 107.8 . . ?
N4 C19 C20 109.92(12) . . ?
N4 C19 C21 110.92(12) . . ?
C20 C19 H19 107.8 . . ?
C20 C19 C21 112.52(13) . . ?
C21 C19 H19 107.8 . . ?
C8 C7 H7 120.0 . . ?
C6 C7 C8 119.96(12) . . ?
C6 C7 H7 120.0 . . ?
C5 C6 H6 119.7 . . ?
C7 C6 C5 120.56(13) . . ?
C7 C6 H6 119.7 . . ?
C10 C15 H15 119.7 . . ?
C14 C15 C10 120.56(13) . . ?
C14 C15 H15 119.7 . . ?
C12 C13 H13 120.5 . . ?
C14 C13 C12 118.97(12) . . ?
C14 C13 H13 120.5 . . ?
C16 C18 H18A 109.5 . . ?
C16 C18 H18B 109.5 . . ?
C16 C18 H18C 109.5 . . ?
H18A C18 H18B 109.5 . . ?
H18A C18 H18C 109.5 . . ?
H18B C18 H18C 109.5 . . ?
C15 C14 H14 119.5 . . ?
C13 C14 C15 121.02(13) . . ?
C13 C14 H14 119.5 . . ?
C19 C20 H20A 109.5 . . ?
C19 C20 H20B 109.5 . . ?
C19 C20 H20C 109.5 . . ?
H20A C20 H20B 109.5 . . ?
H20A C20 H20C 109.5 . . ?
H20B C20 H20C 109.5 . . ?
C19 C21 H21A 109.5 . . ?
C19 C21 H21B 109.5 . . ?
C19 C21 H21C 109.5 . . ?
H21A C21 H21B 109.5 . . ?
H21A C21 H21C 109.5 . . ?
H21B C21 H21C 109.5 . . ?

loop_
_geom_bond_atom_site_label_1
_geom_bond_atom_site_label_2
_geom_bond_distance
_geom_bond_site_symmetry_2
_geom_bond_publ_flag
O1 C1 1.3683(13) . ?
O1 C2 1.3821(13) . ?
N2 N3 1.2789(13) . ?
N2 C3 1.3967(14) . ?
N3 N4 1.3165(12) . ?
N1 C3 1.3910(14) . ?
N1 C1 1.2982(14) . ?
N4 C16 1.4745(14) . ?
N4 C19 1.4734(15) . ?
C3 C2 1.3705(15) . ?
C1 C4 1.4566(15) . ?
C4 C9 1.3907(16) . ?
C4 C5 1.3986(16) . ?
C2 C10 1.4511(15) . ?
C10 C11 1.3936(16) . ?
C10 C15 1.3863(17) . ?
C9 H9 0.9500 . ?
C9 C8 1.3811(17) . ?
C16 H16 1.0000 . ?
C16 C17 1.5214(17) . ?
C16 C18 1.5176(17) . ?
C11 H11 0.9500 . ?
C11 C12 1.3823(18) . ?
C8 H8 0.9500 . ?
C8 C7 1.382(2) . ?
C5 H5 0.9500 . ?
C5 C6 1.3816(19) . ?
C12 H12 0.9500 . ?
C12 C13 1.373(2) . ?
C17 H17A 0.9800 . ?
C17 H17B 0.9800 . ?
C17 H17C 0.9800 . ?
C19 H19 1.0000 . ?
C19 C20 1.518(2) . ?
C19 C21 1.519(2) . ?
C7 H7 0.9500 . ?
C7 C6 1.381(2) . ?
C6 H6 0.9500 . ?
C15 H15 0.9500 . ?
C15 C14 1.3816(19) . ?
C13 H13 0.9500 . ?
C13 C14 1.372(2) . ?
C18 H18A 0.9800 . ?
C18 H18B 0.9800 . ?
C18 H18C 0.9800 . ?
C14 H14 0.9500 . ?
C20 H20A 0.9800 . ?
C20 H20B 0.9800 . ?
C20 H20C 0.9800 . ?
C21 H21A 0.9800 . ?
C21 H21B 0.9800 . ?
C21 H21C 0.9800 . ?

loop_
_geom_torsion_atom_site_label_1
_geom_torsion_atom_site_label_2
_geom_torsion_atom_site_label_3
_geom_torsion_atom_site_label_4
_geom_torsion
_geom_torsion_site_symmetry_1
_geom_torsion_site_symmetry_2
_geom_torsion_site_symmetry_3
_geom_torsion_site_symmetry_4
_geom_torsion_publ_flag
O1 C1 C4 C9 -5.91(15) . . . . ?
O1 C1 C4 C5 175.22(10) . . . . ?
O1 C2 C10 C11 8.61(16) . . . . ?
O1 C2 C10 C15 -172.31(12) . . . . ?
N2 N3 N4 C16 179.16(9) . . . . ?
N2 N3 N4 C19 1.95(16) . . . . ?
N2 C3 C2 O1 -176.54(9) . . . . ?
N2 C3 C2 C10 1.4(2) . . . . ?
N3 N2 C3 N1 -11.63(14) . . . . ?
N3 N2 C3 C2 165.06(10) . . . . ?
N3 N4 C16 C17 56.83(13) . . . . ?
N3 N4 C16 C18 -68.42(13) . . . . ?
N3 N4 C19 C20 -116.34(13) . . . . ?
N3 N4 C19 C21 118.58(12) . . . . ?
N1 C3 C2 O1 0.62(11) . . . . ?
N1 C3 C2 C10 178.60(12) . . . . ?
N1 C1 C4 C9 173.21(11) . . . . ?
N1 C1 C4 C5 -5.66(18) . . . . ?
C3 N2 N3 N4 -177.14(9) . . . . ?
C3 N1 C1 O1 -0.22(12) . . . . ?
C3 N1 C1 C4 -179.36(11) . . . . ?
C3 C2 C10 C11 -169.22(12) . . . . ?
C3 C2 C10 C15 9.9(2) . . . . ?
C1 O1 C2 C3 -0.71(11) . . . . ?
C1 O1 C2 C10 -179.14(9) . . . . ?
C1 N1 C3 N2 176.84(10) . . . . ?
C1 N1 C3 C2 -0.26(12) . . . . ?
C1 C4 C9 C8 -179.75(11) . . . . ?
C1 C4 C5 C6 179.73(12) . . . . ?
C4 C9 C8 C7 -0.1(2) . . . . ?
C4 C5 C6 C7 0.2(2) . . . . ?
C2 O1 C1 N1 0.60(12) . . . . ?
C2 O1 C1 C4 179.85(9) . . . . ?
C2 C10 C11 C12 -179.77(12) . . . . ?
C2 C10 C15 C14 -179.88(15) . . . . ?
C10 C11 C12 C13 -0.5(2) . . . . ?
C10 C15 C14 C13 -0.2(3) . . . . ?
C9 C4 C5 C6 0.8(2) . . . . ?
C9 C8 C7 C6 1.2(2) . . . . ?
C16 N4 C19 C20 66.64(15) . . . . ?
C16 N4 C19 C21 -58.44(15) . . . . ?
C11 C10 C15 C14 -0.8(2) . . . . ?
C11 C12 C13 C14 -0.5(3) . . . . ?
C8 C7 C6 C5 -1.2(2) . . . . ?
C5 C4 C9 C8 -0.88(18) . . . . ?
C12 C13 C14 C15 0.8(3) . . . . ?
C19 N4 C16 C17 -125.87(12) . . . . ?
C19 N4 C16 C18 108.88(13) . . . . ?
C15 C10 C11 C12 1.1(2) . . . . ?
